data_4330656
loop_
_publ_author_name
'Tristan A. Tronic'
'Werner Kaminsky'
'Michael K. Coggins'
'James M. Mayer'

_publ_contact_author_address
;
Department of Chemistry
University of Washington
Seattle
Washington, 98195, USA
;
_publ_contact_author_email kaminsky@chem.washington.edu
_publ_contact_author_fax 00(206)6858665
_publ_contact_author_name 'Werner Kaminsky'
_publ_contact_author_phone 00(206)5437585
_publ_section_title
;
 Synthesis, Protonation, and Reduction of Ruthenium-Peroxo Complexes with
 Pendent Nitrogen Bases
;
_journal_name_full 'Inorganic Chemistry'
_journal_page_first 10916
_journal_page_last 10928
_journal_paper_doi 10.1021/ic3013987
_journal_volume 51
_journal_year 2012
_chemical_absolute_configuration ad
_chemical_formula_moiety 'C25 H49 O2 P2 Ru, F6 P'
_chemical_formula_sum 'C25 H49 F6 O2 P3 Ru'
_chemical_formula_weight 689.62
_chemical_name_common tt_4_13
_chemical_name_systematic
;
 tt_4_13
;
_space_group_IT_number 7
_symmetry_cell_setting monoclinic
_symmetry_Int_Tables_number 7
_symmetry_space_group_name_Hall 'P -2yc'
_symmetry_space_group_name_H-M 'P 1 c 1'
_atom_sites_solution_hydrogens geom
_atom_sites_solution_primary direct
_atom_sites_solution_secondary difmap
_audit_conform_dict_location ftp://ftp.iucr.org/pub/cif_core.dic
_audit_conform_dict_name cif_core.dic
_audit_conform_dict_version 2.4
_audit_creation_date 2012-04-11T11:27:15-00:00
_audit_creation_method 'WinGX routine CIF_UPDATE'
_cell_angle_alpha 90
_cell_angle_beta 92.242(3)
_cell_angle_gamma 90
_cell_formula_units_Z 4
_cell_length_a 9.9055(6)
_cell_length_b 19.7003(12)
_cell_length_c 15.1944(10)
_cell_measurement_reflns_used 689
_cell_measurement_temperature 100(2)
_cell_measurement_theta_max 20
_cell_measurement_theta_min 3
_cell_volume 2962.8(3)
_computing_cell_refinement 'SAINT (Bruker, 2007)'
_computing_data_collection 'APEX2 (Bruker, 2007)'
_computing_data_reduction 'SAINT (Bruker, 2007)'
_computing_molecular_graphics 'ORTEP-3 for Windows (Farrugia, 1997)'
_computing_publication_material 'SHELXL-97 (Sheldrick, 1997)'
_computing_structure_refinement 'SHELXL-97 (Sheldrick, 2008)'
_computing_structure_solution 'SHELXS97 (Sheldrick, 1997)'
_diffrn_ambient_temperature 100(2)
_diffrn_measured_fraction_theta_full 1
_diffrn_measured_fraction_theta_max 0.997
_diffrn_measurement_device_type 'Bruker APEXII CCD area-detector'
_diffrn_measurement_method '\f and \w scans'
_diffrn_radiation_monochromator graphite
_diffrn_radiation_type MoK\a
_diffrn_radiation_wavelength 0.71073
_diffrn_reflns_av_R_equivalents 0.0266
_diffrn_reflns_av_unetI/netI 0.0216
_diffrn_reflns_limit_h_max 15
_diffrn_reflns_limit_h_min -15
_diffrn_reflns_limit_k_max 30
_diffrn_reflns_limit_k_min -30
_diffrn_reflns_limit_l_max 23
_diffrn_reflns_limit_l_min -23
_diffrn_reflns_number 140981
_diffrn_reflns_theta_full 25
_diffrn_reflns_theta_max 33.2
_diffrn_reflns_theta_min 1.69
_diffrn_source 'fine-focus sealed tube'
_exptl_absorpt_coefficient_mu 0.751
_exptl_absorpt_correction_T_max 0.9153
_exptl_absorpt_correction_T_min 0.7533
_exptl_absorpt_correction_type multi-scan
_exptl_absorpt_process_details '(SADABS; Bruker, 2007)'
_exptl_crystal_colour orange
_exptl_crystal_density_diffrn 1.546
_exptl_crystal_description prism
_exptl_crystal_F_000 1432
_exptl_crystal_size_max 0.4
_exptl_crystal_size_mid 0.15
_exptl_crystal_size_min 0.12
_refine_diff_density_max 0.443
_refine_diff_density_min -0.372
_refine_diff_density_rms 0.046
_refine_ls_abs_structure_details 'Flack H D (1983), Acta Cryst. A39, 876-881'
_refine_ls_abs_structure_Flack -0.012(6)
_refine_ls_extinction_method none
_refine_ls_goodness_of_fit_ref 1.017
_refine_ls_hydrogen_treatment constr
_refine_ls_matrix_type full
_refine_ls_number_parameters 693
_refine_ls_number_reflns 22623
_refine_ls_number_restraints 2
_refine_ls_restrained_S_all 1.017
_refine_ls_R_factor_all 0.0181
_refine_ls_R_factor_gt 0.0167
_refine_ls_shift/su_max 0.016
_refine_ls_shift/su_mean 0
_refine_ls_structure_factor_coef Fsqd
_refine_ls_weighting_details 'calc w=1/[\s^2^(Fo^2^)+(0.0179P)^2^+0.4915P] where P=(Fo^2^+2Fc^2^)/3'
_refine_ls_weighting_scheme calc
_refine_ls_wR_factor_gt 0.0387
_refine_ls_wR_factor_ref 0.0393
_reflns_number_gt 21936
_reflns_number_total 22623
_reflns_threshold_expression >2\s(I)
_cod_data_source_file ic3013987_si_002_05.cif
_cod_data_source_block CpRudipppO2
_cod_original_sg_symbol_H-M 'P c'
_cod_database_code 4330656

loop_
_symmetry_equiv_pos_as_xyz
'x, y, z'
'x, -y, z+1/2'

loop_
_atom_site_label
_atom_site_type_symbol
_atom_site_fract_x
_atom_site_fract_y
_atom_site_fract_z
_atom_site_U_iso_or_equiv
_atom_site_adp_type
_atom_site_occupancy
_atom_site_symmetry_multiplicity
_atom_site_calc_flag
_atom_site_refinement_flags
C1 C 0.02596(11) 0.76658(6) 1.19247(8) 0.01356(19) Uani 1 1 d .
C2 C 0.01995(11) 0.83767(6) 1.17110(7) 0.01389(18) Uani 1 1 d .
C3 C 0.08289(11) 0.87427(6) 1.24202(7) 0.01395(19) Uani 1 1 d .
C4 C 0.13264(11) 0.82661(5) 1.30712(7) 0.01327(18) Uani 1 1 d .
C5 C 0.09374(11) 0.75977(5) 1.27661(7) 0.01327(18) Uani 1 1 d .
C6 C -0.03204(12) 0.71094(6) 1.13608(9) 0.0193(2) Uani 1 1 d .
H6A H -0.0376 0.6693 1.171 0.029 Uiso 1 1 calc R
H6B H 0.0261 0.7032 1.0863 0.029 Uiso 1 1 calc R
H6C H -0.1227 0.7239 1.1139 0.029 Uiso 1 1 calc R
C7 C -0.04537(12) 0.86795(6) 1.08959(8) 0.0188(2) Uani 1 1 d .
H7A H -0.1327 0.8877 1.1037 0.028 Uiso 1 1 calc R
H7B H -0.0592 0.8325 1.0449 0.028 Uiso 1 1 calc R
H7C H 0.0131 0.9035 1.0669 0.028 Uiso 1 1 calc R
C8 C 0.07401(14) 0.94967(6) 1.25436(9) 0.0198(2) Uani 1 1 d .
H8A H 0.0368 0.9706 1.2002 0.03 Uiso 1 1 calc R
H8B H 0.1644 0.968 1.268 0.03 Uiso 1 1 calc R
H8C H 0.015 0.9597 1.303 0.03 Uiso 1 1 calc R
C9 C 0.17778(13) 0.84479(6) 1.39970(8) 0.0190(2) Uani 1 1 d .
H9A H 0.2762 0.8403 1.4063 0.028 Uiso 1 1 calc R
H9B H 0.1349 0.8142 1.4411 0.028 Uiso 1 1 calc R
H9C H 0.1517 0.8917 1.4121 0.028 Uiso 1 1 calc R
C10 C 0.09361(13) 0.69653(6) 1.33203(8) 0.0180(2) Uani 1 1 d .
H10A H 0.0085 0.6936 1.3626 0.027 Uiso 1 1 calc R
H10B H 0.1693 0.6981 1.3755 0.027 Uiso 1 1 calc R
H10C H 0.1029 0.6567 1.2942 0.027 Uiso 1 1 calc R
C11 C 0.56301(11) 0.74349(6) 1.15131(7) 0.01476(19) Uani 1 1 d .
H11A H 0.6414 0.7176 1.1759 0.018 Uiso 1 1 calc R
H11B H 0.5246 0.7167 1.1012 0.018 Uiso 1 1 calc R
C12 C 0.61818(12) 0.80959(6) 1.11317(8) 0.0162(2) Uani 1 1 d .
H12A H 0.6673 0.8344 1.1611 0.019 Uiso 1 1 calc R
H12B H 0.6846 0.7977 1.0686 0.019 Uiso 1 1 calc R
C13 C 0.51324(11) 0.85759(6) 1.07033(7) 0.01477(19) Uani 1 1 d .
H13A H 0.4626 0.8328 1.023 0.018 Uiso 1 1 calc R
H13B H 0.5611 0.8956 1.0426 0.018 Uiso 1 1 calc R
C14 C 0.29969(12) 0.96019(6) 1.08159(8) 0.0165(2) Uani 1 1 d .
H14 H 0.2078 0.9631 1.1064 0.02 Uiso 1 1 calc R
C15 C 0.27753(15) 0.94168(7) 0.98427(9) 0.0250(3) Uani 1 1 d .
H15A H 0.2155 0.9744 0.9558 0.038 Uiso 1 1 calc R
H15B H 0.2387 0.896 0.9794 0.038 Uiso 1 1 calc R
H15C H 0.3642 0.9427 0.9553 0.038 Uiso 1 1 calc R
C16 C 0.35950(16) 1.03184(6) 1.08765(10) 0.0283(3) Uani 1 1 d .
H16A H 0.4491 1.032 1.0624 0.043 Uiso 1 1 calc R
H16B H 0.3675 1.0458 1.1495 0.043 Uiso 1 1 calc R
H16C H 0.3002 1.0635 1.0548 0.043 Uiso 1 1 calc R
C17 C 0.50778(12) 0.93116(6) 1.23206(8) 0.0152(2) Uani 1 1 d .
H17 H 0.5558 0.8915 1.2599 0.018 Uiso 1 1 calc R
C18 C 0.62193(13) 0.97605(6) 1.19908(9) 0.0206(2) Uani 1 1 d .
H18A H 0.5858 1.0209 1.1831 0.031 Uiso 1 1 calc R
H18B H 0.6606 0.955 1.1473 0.031 Uiso 1 1 calc R
H18C H 0.6923 0.981 1.2458 0.031 Uiso 1 1 calc R
C19 C 0.43712(13) 0.96501(6) 1.30838(8) 0.0206(2) Uani 1 1 d .
H19A H 0.5041 0.9763 1.3553 0.031 Uiso 1 1 calc R
H19B H 0.37 0.9338 1.3314 0.031 Uiso 1 1 calc R
H19C H 0.392 1.0066 1.2874 0.031 Uiso 1 1 calc R
C20 C 0.40727(12) 0.65271(5) 1.25209(7) 0.01449(19) Uani 1 1 d .
H20 H 0.3576 0.6479 1.3078 0.017 Uiso 1 1 calc R
C21 C 0.32011(13) 0.61882(6) 1.17933(8) 0.0197(2) Uani 1 1 d .
H21A H 0.3672 0.6204 1.1238 0.03 Uiso 1 1 calc R
H21B H 0.2338 0.6429 1.1723 0.03 Uiso 1 1 calc R
H21C H 0.3035 0.5714 1.1952 0.03 Uiso 1 1 calc R
C22 C 0.53916(13) 0.61206(6) 1.26482(9) 0.0218(2) Uani 1 1 d .
H22A H 0.5186 0.5663 1.2857 0.033 Uiso 1 1 calc R
H22B H 0.599 0.6349 1.3083 0.033 Uiso 1 1 calc R
H22C H 0.584 0.6091 1.2086 0.033 Uiso 1 1 calc R
C23 C 0.52055(12) 0.77374(6) 1.34161(7) 0.0164(2) Uani 1 1 d .
H23 H 0.4924 0.822 1.3499 0.02 Uiso 1 1 calc R
C24 C 0.47039(14) 0.73452(6) 1.42143(8) 0.0213(2) Uani 1 1 d .
H24A H 0.5099 0.6889 1.4225 0.032 Uiso 1 1 calc R
H24B H 0.3717 0.731 1.417 0.032 Uiso 1 1 calc R
H24C H 0.4976 0.7586 1.4757 0.032 Uiso 1 1 calc R
C25 C 0.67573(14) 0.77397(7) 1.34409(9) 0.0249(3) Uani 1 1 d .
H25A H 0.7099 0.7925 1.4005 0.037 Uiso 1 1 calc R
H25B H 0.7075 0.8021 1.2959 0.037 Uiso 1 1 calc R
H25C H 0.7088 0.7275 1.3374 0.037 Uiso 1 1 calc R
C26 C 0.52914(11) 0.71081(6) 0.82630(7) 0.01304(18) Uani 1 1 d .
C27 C 0.55682(11) 0.65547(5) 0.76915(7) 0.01238(18) Uani 1 1 d .
C28 C 0.62444(11) 0.68219(6) 0.69424(7) 0.01301(18) Uani 1 1 d .
C29 C 0.63133(11) 0.75509(5) 0.70426(7) 0.01335(18) Uani 1 1 d .
C30 C 0.57293(11) 0.77192(6) 0.78540(8) 0.01369(19) Uani 1 1 d .
C31 C 0.46416(12) 0.70832(6) 0.91319(8) 0.0170(2) Uani 1 1 d .
H31A H 0.4334 0.662 0.9245 0.026 Uiso 1 1 calc R
H31B H 0.3867 0.7393 0.9124 0.026 Uiso 1 1 calc R
H31C H 0.5297 0.7221 0.9598 0.026 Uiso 1 1 calc R
C32 C 0.49567(12) 0.58631(6) 0.77576(8) 0.0158(2) Uani 1 1 d .
H32A H 0.4938 0.5729 0.8378 0.024 Uiso 1 1 calc R
H32B H 0.5498 0.5537 0.7436 0.024 Uiso 1 1 calc R
H32C H 0.4033 0.5871 0.7502 0.024 Uiso 1 1 calc R
C33 C 0.64388(12) 0.64407(6) 0.61007(7) 0.0171(2) Uani 1 1 d .
H33A H 0.5556 0.634 0.5817 0.026 Uiso 1 1 calc R
H33B H 0.6918 0.6015 0.6231 0.026 Uiso 1 1 calc R
H33C H 0.6969 0.6718 0.5705 0.026 Uiso 1 1 calc R
C34 C 0.66651(13) 0.80521(6) 0.63523(8) 0.0178(2) Uani 1 1 d .
H34A H 0.5851 0.817 0.5998 0.027 Uiso 1 1 calc R
H34B H 0.7336 0.7853 0.5971 0.027 Uiso 1 1 calc R
H34C H 0.704 0.8462 0.6634 0.027 Uiso 1 1 calc R
C35 C 0.55058(13) 0.84120(6) 0.82240(8) 0.0199(2) Uani 1 1 d .
H35A H 0.5903 0.8753 0.7842 0.03 Uiso 1 1 calc R
H35B H 0.5934 0.8442 0.8815 0.03 Uiso 1 1 calc R
H35C H 0.4534 0.8496 0.8258 0.03 Uiso 1 1 calc R
C36 C 1.01655(11) 0.60763(6) 0.91144(7) 0.01507(19) Uani 1 1 d .
H36A H 0.9832 0.6201 0.9698 0.018 Uiso 1 1 calc R
H36B H 1.0599 0.5626 0.9183 0.018 Uiso 1 1 calc R
C37 C 1.12835(11) 0.65819(6) 0.89080(8) 0.0161(2) Uani 1 1 d .
H37A H 1.1747 0.6415 0.8385 0.019 Uiso 1 1 calc R
H37B H 1.1955 0.6581 0.9408 0.019 Uiso 1 1 calc R
C38 C 1.08438(11) 0.73194(6) 0.87329(8) 0.01534(19) Uani 1 1 d .
H38A H 1.1661 0.7601 0.8668 0.018 Uiso 1 1 calc R
H38B H 1.0373 0.7489 0.9252 0.018 Uiso 1 1 calc R
C39 C 1.06697(12) 0.70099(6) 0.68692(8) 0.0151(2) Uani 1 1 d .
H39 H 1.0587 0.6513 0.699 0.018 Uiso 1 1 calc R
C40 C 0.99914(14) 0.71110(7) 0.59572(8) 0.0230(2) Uani 1 1 d .
H40A H 1.0033 0.7592 0.5794 0.035 Uiso 1 1 calc R
H40B H 0.9045 0.6967 0.5968 0.035 Uiso 1 1 calc R
H40C H 1.0461 0.6839 0.5524 0.035 Uiso 1 1 calc R
C41 C 1.22052(12) 0.71414(7) 0.68385(9) 0.0214(2) Uani 1 1 d .
H41A H 1.2642 0.6752 0.6566 0.032 Uiso 1 1 calc R
H41B H 1.2583 0.7205 0.7439 0.032 Uiso 1 1 calc R
H41C H 1.2364 0.7551 0.6491 0.032 Uiso 1 1 calc R
C42 C 0.97511(12) 0.83523(6) 0.75008(8) 0.0177(2) Uani 1 1 d .
H42 H 0.9152 0.8413 0.6961 0.021 Uiso 1 1 calc R
C43 C 1.11273(16) 0.86344(7) 0.72736(14) 0.0388(4) Uani 1 1 d .
H43A H 1.1053 0.9124 0.7169 0.058 Uiso 1 1 calc R
H43B H 1.1436 0.841 0.6742 0.058 Uiso 1 1 calc R
H43C H 1.1778 0.855 0.7764 0.058 Uiso 1 1 calc R
C44 C 0.91493(17) 0.87908(7) 0.82117(11) 0.0327(3) Uani 1 1 d .
H44A H 0.9749 0.8785 0.874 0.049 Uiso 1 1 calc R
H44B H 0.8262 0.8612 0.8356 0.049 Uiso 1 1 calc R
H44C H 0.905 0.9258 0.7997 0.049 Uiso 1 1 calc R
C45 C 0.91761(12) 0.54724(6) 0.73810(8) 0.0152(2) Uani 1 1 d .
H45 H 0.9161 0.5805 0.6883 0.018 Uiso 1 1 calc R
C46 C 0.81843(13) 0.49064(6) 0.71012(8) 0.0200(2) Uani 1 1 d .
H46A H 0.845 0.4712 0.654 0.03 Uiso 1 1 calc R
H46B H 0.727 0.5095 0.7032 0.03 Uiso 1 1 calc R
H46C H 0.8199 0.4551 0.7553 0.03 Uiso 1 1 calc R
C47 C 1.06119(13) 0.51788(6) 0.74377(9) 0.0209(2) Uani 1 1 d .
H47A H 1.0668 0.4826 0.7893 0.031 Uiso 1 1 calc R
H47B H 1.1258 0.5541 0.7588 0.031 Uiso 1 1 calc R
H47C H 1.0827 0.4981 0.6868 0.031 Uiso 1 1 calc R
C48 C 0.76942(12) 0.53442(6) 0.90261(8) 0.0161(2) Uani 1 1 d .
H48 H 0.6963 0.5161 0.862 0.019 Uiso 1 1 calc R
C49 C 0.69984(13) 0.56629(6) 0.98045(8) 0.0197(2) Uani 1 1 d .
H49A H 0.6492 0.5313 1.0111 0.03 Uiso 1 1 calc R
H49B H 0.6376 0.6018 0.959 0.03 Uiso 1 1 calc R
H49C H 0.768 0.5862 1.0212 0.03 Uiso 1 1 calc R
C50 C 0.85441(14) 0.47301(6) 0.93507(9) 0.0226(2) Uani 1 1 d .
H50A H 0.9159 0.4871 0.9838 0.034 Uiso 1 1 calc R
H50B H 0.907 0.4556 0.8866 0.034 Uiso 1 1 calc R
H50C H 0.7943 0.4373 0.9554 0.034 Uiso 1 1 calc R
O1 O 0.22986(11) 0.80187(4) 1.04961(6) 0.01690(18) Uani 1 1 d .
O2 O 0.26305(9) 0.73750(4) 1.08303(5) 0.01665(15) Uani 1 1 d .
O1A O 0.77415(10) 0.70225(4) 0.94738(6) 0.01624(17) Uani 1 1 d .
O2A O 0.79977(9) 0.76741(4) 0.91409(5) 0.01620(15) Uani 1 1 d .
F1 F 1.38876(12) 0.47113(5) 1.08610(6) 0.0452(3) Uani 1 1 d .
F2 F 1.17447(10) 0.47767(6) 1.03121(7) 0.0433(2) Uani 1 1 d .
F3 F 1.33590(11) 0.54056(4) 0.97102(7) 0.0356(2) Uani 1 1 d .
F4 F 1.29896(11) 0.38233(5) 1.01036(7) 0.0415(2) Uani 1 1 d .
F5 F 1.24627(11) 0.45176(5) 0.89631(6) 0.0439(3) Uani 1 1 d .
F6 F 1.46094(9) 0.44575(4) 0.95110(6) 0.02856(17) Uani 1 1 d .
F7 F 0.88466(9) 1.13005(4) 0.99668(6) 0.02787(17) Uani 1 1 d .
F8 F 0.84257(9) 1.04562(5) 1.09256(5) 0.02940(18) Uani 1 1 d .
F9 F 0.97432(9) 1.02516(4) 0.97671(6) 0.03060(18) Uani 1 1 d .
F10 F 0.76439(9) 0.97922(4) 0.97964(6) 0.03193(19) Uani 1 1 d .
F11 F 0.67527(8) 1.08383(4) 0.99846(6) 0.02831(17) Uani 1 1 d .
F12 F 0.80772(10) 1.06408(5) 0.88320(5) 0.0340(2) Uani 1 1 d .
P2 P 0.43597(3) 0.744971(14) 1.235793(18) 0.01112(5) Uani 1 1 d .
P1 P 0.39272(3) 0.892550(14) 1.146295(18) 0.01160(5) Uani 1 1 d .
P1A P 0.86756(3) 0.596307(14) 0.837520(18) 0.01157(5) Uani 1 1 d .
P2A P 0.97346(3) 0.743124(14) 0.775618(19) 0.01169(5) Uani 1 1 d .
P5 P 1.31729(3) 0.461845(15) 0.99137(2) 0.01697(5) Uani 1 1 d .
P6 P 0.82477(3) 1.054482(16) 0.98782(2) 0.01862(6) Uani 1 1 d .
Ru1 Ru 0.240266(7) 0.804418(4) 1.182897(5) 0.00937(2) Uani 1 1 d .
Ru1A Ru 0.755865(7) 0.702444(4) 0.813769(5) 0.00930(2) Uani 1 1 d .

loop_
_atom_site_aniso_label
_atom_site_aniso_U_11
_atom_site_aniso_U_22
_atom_site_aniso_U_33
_atom_site_aniso_U_23
_atom_site_aniso_U_13
_atom_site_aniso_U_12
C1 0.0119(5) 0.0120(4) 0.0170(5) 0.0018(4) 0.0030(4) -0.0010(3)
C2 0.0110(4) 0.0138(4) 0.0171(5) 0.0021(4) 0.0032(4) 0.0015(3)
C3 0.0139(5) 0.0111(4) 0.0172(5) 0.0011(4) 0.0061(4) 0.0017(3)
C4 0.0148(5) 0.0119(4) 0.0134(4) -0.0010(3) 0.0048(4) 0.0006(3)
C5 0.0144(5) 0.0120(4) 0.0137(4) 0.0015(3) 0.0038(4) -0.0011(3)
C6 0.0166(5) 0.0178(5) 0.0231(5) -0.0007(4) -0.0032(4) -0.0041(4)
C7 0.0143(5) 0.0198(5) 0.0221(5) 0.0063(4) -0.0010(4) 0.0007(4)
C8 0.0230(6) 0.0119(5) 0.0250(6) -0.0005(4) 0.0078(5) 0.0028(4)
C9 0.0248(6) 0.0187(5) 0.0137(5) -0.0031(4) 0.0044(4) 0.0008(4)
C10 0.0204(6) 0.0150(5) 0.0189(5) 0.0052(4) 0.0041(4) -0.0003(4)
C11 0.0140(5) 0.0134(5) 0.0171(5) -0.0005(4) 0.0034(4) 0.0018(4)
C12 0.0131(5) 0.0161(5) 0.0197(5) -0.0013(4) 0.0052(4) -0.0001(4)
C13 0.0161(5) 0.0141(5) 0.0145(4) 0.0003(4) 0.0052(4) -0.0004(4)
C14 0.0167(5) 0.0148(5) 0.0182(5) 0.0047(4) 0.0050(4) 0.0032(4)
C15 0.0346(7) 0.0224(6) 0.0179(5) 0.0052(5) -0.0009(5) 0.0044(5)
C16 0.0396(8) 0.0138(5) 0.0312(7) 0.0058(5) -0.0045(6) 0.0012(5)
C17 0.0168(5) 0.0117(4) 0.0170(5) -0.0018(4) 0.0004(4) -0.0025(4)
C18 0.0202(6) 0.0162(5) 0.0256(6) -0.0011(4) 0.0033(4) -0.0058(4)
C19 0.0246(6) 0.0192(5) 0.0183(5) -0.0051(4) 0.0034(4) -0.0029(4)
C20 0.0175(5) 0.0092(4) 0.0168(5) -0.0001(3) 0.0019(4) 0.0014(4)
C21 0.0243(6) 0.0126(5) 0.0222(5) -0.0040(4) 0.0001(4) -0.0027(4)
C22 0.0231(6) 0.0137(5) 0.0285(6) 0.0018(4) 0.0004(5) 0.0056(4)
C23 0.0196(5) 0.0144(5) 0.0147(5) -0.0002(4) -0.0040(4) -0.0007(4)
C24 0.0315(7) 0.0191(5) 0.0130(5) 0.0007(4) -0.0044(4) -0.0009(5)
C25 0.0219(6) 0.0248(6) 0.0272(6) 0.0000(5) -0.0092(5) -0.0030(5)
C26 0.0100(4) 0.0152(5) 0.0138(4) -0.0004(4) -0.0013(3) -0.0002(3)
C27 0.0109(4) 0.0132(4) 0.0127(4) 0.0000(3) -0.0028(3) -0.0017(3)
C28 0.0136(5) 0.0131(4) 0.0121(4) 0.0008(3) -0.0030(3) -0.0007(3)
C29 0.0132(5) 0.0134(4) 0.0132(4) 0.0020(3) -0.0026(3) 0.0004(3)
C30 0.0114(5) 0.0128(5) 0.0167(5) 0.0006(4) -0.0020(4) 0.0016(3)
C31 0.0131(5) 0.0219(5) 0.0162(5) -0.0008(4) 0.0024(4) 0.0001(4)
C32 0.0156(5) 0.0140(5) 0.0176(5) 0.0001(4) -0.0016(4) -0.0047(4)
C33 0.0220(6) 0.0167(5) 0.0123(4) -0.0008(4) -0.0018(4) -0.0018(4)
C34 0.0221(6) 0.0166(5) 0.0146(5) 0.0049(4) -0.0014(4) -0.0007(4)
C35 0.0205(6) 0.0148(5) 0.0244(6) -0.0022(4) 0.0015(4) 0.0029(4)
C36 0.0139(5) 0.0145(5) 0.0165(5) 0.0028(4) -0.0036(4) -0.0001(4)
C37 0.0123(5) 0.0163(5) 0.0194(5) 0.0012(4) -0.0037(4) 0.0002(4)
C38 0.0137(5) 0.0138(5) 0.0183(5) -0.0016(4) -0.0028(4) -0.0017(4)
C39 0.0144(5) 0.0145(5) 0.0167(5) 0.0009(4) 0.0023(4) 0.0003(4)
C40 0.0217(6) 0.0316(7) 0.0158(5) -0.0004(5) 0.0017(4) 0.0030(5)
C41 0.0152(5) 0.0239(5) 0.0255(6) -0.0001(5) 0.0052(4) 0.0000(4)
C42 0.0185(5) 0.0103(5) 0.0244(5) 0.0022(4) 0.0012(4) -0.0020(4)
C43 0.0293(8) 0.0150(6) 0.0738(12) 0.0048(6) 0.0225(8) -0.0041(5)
C44 0.0391(8) 0.0116(5) 0.0490(9) -0.0028(5) 0.0210(7) -0.0027(5)
C45 0.0185(5) 0.0116(5) 0.0157(5) -0.0006(4) 0.0007(4) 0.0007(4)
C46 0.0244(6) 0.0147(5) 0.0209(5) -0.0034(4) -0.0011(4) -0.0022(4)
C47 0.0207(6) 0.0178(5) 0.0243(6) -0.0030(4) 0.0013(4) 0.0045(4)
C48 0.0176(5) 0.0135(5) 0.0172(5) 0.0041(4) -0.0007(4) -0.0032(4)
C49 0.0210(6) 0.0209(5) 0.0173(5) 0.0045(4) 0.0015(4) -0.0035(4)
C50 0.0262(6) 0.0166(5) 0.0248(6) 0.0084(4) -0.0007(5) 0.0000(4)
O1 0.0223(5) 0.0183(4) 0.0100(4) 0.0009(3) -0.0002(3) -0.0013(3)
O2 0.0214(4) 0.0152(4) 0.0133(3) -0.0043(3) 0.0001(3) 0.0017(3)
O1A 0.0218(5) 0.0165(4) 0.0103(4) -0.0004(3) -0.0013(3) 0.0003(3)
O2A 0.0203(4) 0.0140(4) 0.0142(3) -0.0042(3) -0.0007(3) -0.0026(3)
F1 0.0637(7) 0.0506(6) 0.0199(4) -0.0129(4) -0.0177(4) 0.0346(5)
F2 0.0303(5) 0.0504(6) 0.0504(6) 0.0082(5) 0.0169(4) 0.0147(4)
F3 0.0478(6) 0.0150(4) 0.0443(5) 0.0044(3) 0.0053(4) 0.0060(4)
F4 0.0491(6) 0.0202(4) 0.0562(6) 0.0110(4) 0.0156(5) 0.0002(4)
F5 0.0498(6) 0.0496(6) 0.0305(5) -0.0129(4) -0.0223(4) 0.0141(5)
F6 0.0253(4) 0.0260(4) 0.0348(5) -0.0018(3) 0.0068(3) 0.0052(3)
F7 0.0267(4) 0.0181(4) 0.0393(5) 0.0021(3) 0.0067(3) -0.0027(3)
F8 0.0343(5) 0.0348(5) 0.0192(4) 0.0030(3) 0.0029(3) -0.0061(4)
F9 0.0246(4) 0.0279(4) 0.0400(5) 0.0059(4) 0.0107(3) 0.0084(3)
F10 0.0374(5) 0.0213(4) 0.0374(5) -0.0067(3) 0.0048(4) -0.0049(3)
F11 0.0191(4) 0.0321(4) 0.0340(4) -0.0101(3) 0.0043(3) 0.0027(3)
F12 0.0448(5) 0.0387(5) 0.0188(4) 0.0007(3) 0.0062(4) 0.0106(4)
P2 0.01228(12) 0.00917(11) 0.01188(11) -0.00067(9) -0.00002(9) 0.00052(9)
P1 0.01301(12) 0.00996(11) 0.01201(11) 0.00018(9) 0.00296(9) -0.00015(9)
P1A 0.01245(12) 0.00974(11) 0.01239(11) 0.00095(9) -0.00124(9) -0.00060(9)
P2A 0.01138(12) 0.00948(11) 0.01420(12) 0.00058(9) 0.00028(9) -0.00090(9)
P5 0.02136(14) 0.01549(13) 0.01394(12) 0.00121(10) -0.00096(10) 0.00449(11)
P6 0.02064(15) 0.01724(13) 0.01835(13) -0.00065(11) 0.00562(11) 0.00080(11)
Ru1 0.01059(4) 0.00839(3) 0.00920(3) -0.00032(3) 0.00134(3) 0.00006(3)
Ru1A 0.00987(4) 0.00882(3) 0.00914(3) -0.00025(3) -0.00060(3) -0.00066(3)

loop_
_atom_type_symbol
_atom_type_description
_atom_type_scat_dispersion_real
_atom_type_scat_dispersion_imag
_atom_type_scat_source
C C 0.0033 0.0016 'International Tables Vol C Tables 4.2.6.8 and 6.1.1.4'
H H 0 0 'International Tables Vol C Tables 4.2.6.8 and 6.1.1.4'
O O 0.0106 0.006 'International Tables Vol C Tables 4.2.6.8 and 6.1.1.4'
F F 0.0171 0.0103 'International Tables Vol C Tables 4.2.6.8 and 6.1.1.4'
P P 0.1023 0.0942 'International Tables Vol C Tables 4.2.6.8 and 6.1.1.4'
Ru Ru -1.2594 0.8363 'International Tables Vol C Tables 4.2.6.8 and 6.1.1.4'

loop_
_geom_angle_atom_site_label_1
_geom_angle_atom_site_label_2
_geom_angle_atom_site_label_3
_geom_angle
C5 C1 C2 107.93(10)
C5 C1 C6 127.04(10)
C2 C1 C6 125.02(10)
C5 C1 Ru1 71.25(6)
C2 C1 Ru1 72.24(6)
C6 C1 Ru1 123.14(8)
C3 C2 C1 108.06(9)
C3 C2 C7 125.98(10)
C1 C2 C7 125.94(10)
C3 C2 Ru1 72.28(6)
C1 C2 Ru1 70.81(6)
C7 C2 Ru1 124.10(8)
C2 C3 C4 108.61(10)
C2 C3 C8 124.84(11)
C4 C3 C8 125.54(11)
C2 C3 Ru1 71.49(6)
C4 C3 Ru1 69.93(6)
C8 C3 Ru1 133.50(8)
C3 C4 C5 107.16(9)
C3 C4 C9 124.76(10)
C5 C4 C9 125.73(10)
C3 C4 Ru1 73.15(6)
C5 C4 Ru1 71.47(6)
C9 C4 Ru1 134.37(8)
C1 C5 C4 108.19(9)
C1 C5 C10 124.68(10)
C4 C5 C10 125.60(10)
C1 C5 Ru1 71.88(6)
C4 C5 Ru1 71.10(6)
C10 C5 Ru1 133.83(8)
C1 C6 H6A 109.5
C1 C6 H6B 109.5
H6A C6 H6B 109.5
C1 C6 H6C 109.5
H6A C6 H6C 109.5
H6B C6 H6C 109.5
C2 C7 H7A 109.5
C2 C7 H7B 109.5
H7A C7 H7B 109.5
C2 C7 H7C 109.5
H7A C7 H7C 109.5
H7B C7 H7C 109.5
C3 C8 H8A 109.5
C3 C8 H8B 109.5
H8A C8 H8B 109.5
C3 C8 H8C 109.5
H8A C8 H8C 109.5
H8B C8 H8C 109.5
C4 C9 H9A 109.5
C4 C9 H9B 109.5
H9A C9 H9B 109.5
C4 C9 H9C 109.5
H9A C9 H9C 109.5
H9B C9 H9C 109.5
C5 C10 H10A 109.5
C5 C10 H10B 109.5
H10A C10 H10B 109.5
C5 C10 H10C 109.5
H10A C10 H10C 109.5
H10B C10 H10C 109.5
C12 C11 P2 121.03(8)
C12 C11 H11A 107.1
P2 C11 H11A 107.1
C12 C11 H11B 107.1
P2 C11 H11B 107.1
H11A C11 H11B 106.8
C13 C12 C11 116.02(9)
C13 C12 H12A 108.3
C11 C12 H12A 108.3
C13 C12 H12B 108.3
C11 C12 H12B 108.3
H12A C12 H12B 107.4
C12 C13 P1 114.43(8)
C12 C13 H13A 108.7
P1 C13 H13A 108.7
C12 C13 H13B 108.7
P1 C13 H13B 108.7
H13A C13 H13B 107.6
C15 C14 C16 108.54(10)
C15 C14 P1 112.71(8)
C16 C14 P1 116.23(9)
C15 C14 H14 106.2
C16 C14 H14 106.2
P1 C14 H14 106.2
C14 C15 H15A 109.5
C14 C15 H15B 109.5
H15A C15 H15B 109.5
C14 C15 H15C 109.5
H15A C15 H15C 109.5
H15B C15 H15C 109.5
C14 C16 H16A 109.5
C14 C16 H16B 109.5
H16A C16 H16B 109.5
C14 C16 H16C 109.5
H16A C16 H16C 109.5
H16B C16 H16C 109.5
C19 C17 C18 111.15(10)
C19 C17 P1 115.03(9)
C18 C17 P1 116.49(8)
C19 C17 H17 104.1
C18 C17 H17 104.1
P1 C17 H17 104.1
C17 C18 H18A 109.5
C17 C18 H18B 109.5
H18A C18 H18B 109.5
C17 C18 H18C 109.5
H18A C18 H18C 109.5
H18B C18 H18C 109.5
C17 C19 H19A 109.5
C17 C19 H19B 109.5
H19A C19 H19B 109.5
C17 C19 H19C 109.5
H19A C19 H19C 109.5
H19B C19 H19C 109.5
C21 C20 C22 108.44(9)
C21 C20 P2 114.58(8)
C22 C20 P2 113.11(8)
C21 C20 H20 106.7
C22 C20 H20 106.7
P2 C20 H20 106.7
C20 C21 H21A 109.5
C20 C21 H21B 109.5
H21A C21 H21B 109.5
C20 C21 H21C 109.5
H21A C21 H21C 109.5
H21B C21 H21C 109.5
C20 C22 H22A 109.5
C20 C22 H22B 109.5
H22A C22 H22B 109.5
C20 C22 H22C 109.5
H22A C22 H22C 109.5
H22B C22 H22C 109.5
C25 C23 C24 109.65(10)
C25 C23 P2 115.84(9)
C24 C23 P2 112.21(8)
C25 C23 H23 106.1
C24 C23 H23 106.1
P2 C23 H23 106.1
C23 C24 H24A 109.5
C23 C24 H24B 109.5
H24A C24 H24B 109.5
C23 C24 H24C 109.5
H24A C24 H24C 109.5
H24B C24 H24C 109.5
C23 C25 H25A 109.5
C23 C25 H25B 109.5
H25A C25 H25B 109.5
C23 C25 H25C 109.5
H25A C25 H25C 109.5
H25B C25 H25C 109.5
C27 C26 C30 108.06(10)
C27 C26 C31 127.82(10)
C30 C26 C31 124.11(10)
C27 C26 Ru1A 71.27(6)
C30 C26 Ru1A 72.93(6)
C31 C26 Ru1A 122.34(7)
C26 C27 C28 107.91(9)
C26 C27 C32 124.54(10)
C28 C27 C32 125.95(10)
C26 C27 Ru1A 71.97(6)
C28 C27 Ru1A 70.15(6)
C32 C27 Ru1A 134.76(8)
C27 C28 C29 107.51(10)
C27 C28 C33 124.64(10)
C29 C28 C33 125.40(10)
C27 C28 Ru1A 72.35(6)
C29 C28 Ru1A 73.30(6)
C33 C28 Ru1A 133.87(8)
C30 C29 C28 107.70(9)
C30 C29 C34 124.72(10)
C28 C29 C34 126.51(10)
C30 C29 Ru1A 72.56(6)
C28 C29 Ru1A 69.34(6)
C34 C29 Ru1A 132.78(8)
C29 C30 C26 108.73(10)
C29 C30 C35 127.60(11)
C26 C30 C35 123.57(11)
C29 C30 Ru1A 71.28(6)
C26 C30 Ru1A 70.57(6)
C35 C30 Ru1A 126.88(8)
C26 C31 H31A 109.5
C26 C31 H31B 109.5
H31A C31 H31B 109.5
C26 C31 H31C 109.5
H31A C31 H31C 109.5
H31B C31 H31C 109.5
C27 C32 H32A 109.5
C27 C32 H32B 109.5
H32A C32 H32B 109.5
C27 C32 H32C 109.5
H32A C32 H32C 109.5
H32B C32 H32C 109.5
C28 C33 H33A 109.5
C28 C33 H33B 109.5
H33A C33 H33B 109.5
C28 C33 H33C 109.5
H33A C33 H33C 109.5
H33B C33 H33C 109.5
C29 C34 H34A 109.5
C29 C34 H34B 109.5
H34A C34 H34B 109.5
C29 C34 H34C 109.5
H34A C34 H34C 109.5
H34B C34 H34C 109.5
C30 C35 H35A 109.5
C30 C35 H35B 109.5
H35A C35 H35B 109.5
C30 C35 H35C 109.5
H35A C35 H35C 109.5
H35B C35 H35C 109.5
C37 C36 P1A 121.68(8)
C37 C36 H36A 106.9
P1A C36 H36A 106.9
C37 C36 H36B 106.9
P1A C36 H36B 106.9
H36A C36 H36B 106.7
C36 C37 C38 116.62(9)
C36 C37 H37A 108.1
C38 C37 H37A 108.1
C36 C37 H37B 108.1
C38 C37 H37B 108.1
H37A C37 H37B 107.3
C37 C38 P2A 114.36(8)
C37 C38 H38A 108.7
P2A C38 H38A 108.7
C37 C38 H38B 108.7
P2A C38 H38B 108.7
H38A C38 H38B 107.6
C40 C39 C41 110.42(10)
C40 C39 P2A 112.63(8)
C41 C39 P2A 117.75(8)
C40 C39 H39 104.9
C41 C39 H39 104.9
P2A C39 H39 104.9
C39 C40 H40A 109.5
C39 C40 H40B 109.5
H40A C40 H40B 109.5
C39 C40 H40C 109.5
H40A C40 H40C 109.5
H40B C40 H40C 109.5
C39 C41 H41A 109.5
C39 C41 H41B 109.5
H41A C41 H41B 109.5
C39 C41 H41C 109.5
H41A C41 H41C 109.5
H41B C41 H41C 109.5
C44 C42 C43 109.40(12)
C44 C42 P2A 113.55(9)
C43 C42 P2A 114.78(9)
C44 C42 H42 106.1
C43 C42 H42 106.1
P2A C42 H42 106.1
C42 C43 H43A 109.5
C42 C43 H43B 109.5
H43A C43 H43B 109.5
C42 C43 H43C 109.5
H43A C43 H43C 109.5
H43B C43 H43C 109.5
C42 C44 H44A 109.5
C42 C44 H44B 109.5
H44A C44 H44B 109.5
C42 C44 H44C 109.5
H44A C44 H44C 109.5
H44B C44 H44C 109.5
C47 C45 C46 108.87(10)
C47 C45 P1A 114.99(8)
C46 C45 P1A 114.26(9)
C47 C45 H45 106
C46 C45 H45 106
P1A C45 H45 106
C45 C46 H46A 109.5
C45 C46 H46B 109.5
H46A C46 H46B 109.5
C45 C46 H46C 109.5
H46A C46 H46C 109.5
H46B C46 H46C 109.5
C45 C47 H47A 109.5
C45 C47 H47B 109.5
H47A C47 H47B 109.5
C45 C47 H47C 109.5
H47A C47 H47C 109.5
H47B C47 H47C 109.5
C49 C48 C50 109.37(10)
C49 C48 P1A 113.70(8)
C50 C48 P1A 113.10(9)
C49 C48 H48 106.7
C50 C48 H48 106.7
P1A C48 H48 106.7
C48 C49 H49A 109.5
C48 C49 H49B 109.5
H49A C49 H49B 109.5
C48 C49 H49C 109.5
H49A C49 H49C 109.5
H49B C49 H49C 109.5
C48 C50 H50A 109.5
C48 C50 H50B 109.5
H50A C50 H50B 109.5
C48 C50 H50C 109.5
H50A C50 H50C 109.5
H50B C50 H50C 109.5
O2 O1 Ru1 69.98(5)
O1 O2 Ru1 69.60(5)
O2A O1A Ru1A 69.45(5)
O1A O2A Ru1A 69.96(5)
C11 P2 C20 100.99(5)
C11 P2 C23 108.06(6)
C20 P2 C23 104.33(5)
C11 P2 Ru1 110.13(4)
C20 P2 Ru1 113.57(4)
C23 P2 Ru1 118.22(4)
C13 P1 C17 101.48(6)
C13 P1 C14 104.85(5)
C17 P1 C14 110.58(5)
C13 P1 Ru1 107.98(4)
C17 P1 Ru1 120.76(4)
C14 P1 Ru1 109.71(4)
C36 P1A C48 100.27(5)
C36 P1A C45 108.92(6)
C48 P1A C45 104.45(5)
C36 P1A Ru1A 110.09(4)
C48 P1A Ru1A 113.85(4)
C45 P1A Ru1A 117.72(4)
C38 P2A C42 106.15(5)
C38 P2A C39 103.55(5)
C42 P2A C39 106.03(5)
C38 P2A Ru1A 106.38(4)
C42 P2A Ru1A 113.18(4)
C39 P2A Ru1A 120.33(4)
F1 P5 F2 90.24(6)
F1 P5 F3 90.74(6)
F2 P5 F3 89.68(6)
F1 P5 F5 179.40(6)
F2 P5 F5 90.10(6)
F3 P5 F5 89.76(6)
F1 P5 F6 89.88(5)
F2 P5 F6 179.85(7)
F3 P5 F6 90.41(5)
F5 P5 F6 89.79(6)
F1 P5 F4 89.95(6)
F2 P5 F4 90.82(6)
F3 P5 F4 179.14(6)
F5 P5 F4 89.55(6)
F6 P5 F4 89.08(5)
F10 P6 F12 90.44(5)
F10 P6 F11 89.89(5)
F12 P6 F11 89.74(5)
F10 P6 F8 90.14(5)
F12 P6 F8 179.42(6)
F11 P6 F8 90.31(5)
F10 P6 F9 90.12(5)
F12 P6 F9 90.00(5)
F11 P6 F9 179.75(6)
F8 P6 F9 89.94(5)
F10 P6 F7 179.56(5)
F12 P6 F7 89.89(5)
F11 P6 F7 89.82(5)
F8 P6 F7 89.53(5)
F9 P6 F7 90.17(5)
O1 Ru1 O2 40.42(3)
O1 Ru1 C4 146.93(4)
O2 Ru1 C4 145.58(4)
O1 Ru1 C5 127.89(4)
O2 Ru1 C5 108.20(4)
C4 Ru1 C5 37.43(4)
O1 Ru1 C1 92.58(4)
O2 Ru1 C1 88.06(4)
C4 Ru1 C1 62.11(4)
C5 Ru1 C1 36.88(4)
O1 Ru1 C2 85.26(4)
O2 Ru1 C2 105.19(4)
C4 Ru1 C2 61.69(4)
C5 Ru1 C2 61.51(4)
C1 Ru1 C2 36.95(4)
O1 Ru1 C3 113.50(4)
O2 Ru1 C3 141.38(4)
C4 Ru1 C3 36.92(4)
C5 Ru1 C3 61.38(4)
C1 Ru1 C3 61.13(4)
C2 Ru1 C3 36.23(4)
O1 Ru1 P2 109.56(3)
O2 Ru1 P2 79.62(3)
C4 Ru1 P2 102.67(3)
C5 Ru1 P2 97.53(3)
C1 Ru1 P2 124.84(3)
C2 Ru1 P2 159.03(3)
C3 Ru1 P2 136.23(3)
O1 Ru1 P1 78.02(3)
O2 Ru1 P1 102.06(3)
C4 Ru1 P1 112.36(3)
C5 Ru1 P1 149.65(3)
C1 Ru1 P1 149.48(3)
C2 Ru1 P1 112.72(3)
C3 Ru1 P1 95.81(3)
P2 Ru1 P1 85.524(11)
O2A Ru1A O1A 40.58(3)
O2A Ru1A C28 145.91(4)
O1A Ru1A C28 147.20(4)
O2A Ru1A C27 130.12(4)
O1A Ru1A C27 110.00(4)
C28 Ru1A C27 37.50(4)
O2A Ru1A C26 94.31(4)
O1A Ru1A C26 88.06(4)
C28 Ru1A C26 62.13(4)
C27 Ru1A C26 36.76(4)
O2A Ru1A C29 110.85(4)
O1A Ru1A C29 138.97(4)
C28 Ru1A C29 37.36(4)
C27 Ru1A C29 61.74(4)
C26 Ru1A C29 61.26(4)
O2A Ru1A C30 84.80(4)
O1A Ru1A C30 103.14(4)
C28 Ru1A C30 61.49(4)
C27 Ru1A C30 60.99(4)
C26 Ru1A C30 36.50(4)
C29 Ru1A C30 36.16(4)
O2A Ru1A P1A 110.82(3)
O1A Ru1A P1A 79.89(3)
C28 Ru1A P1A 102.65(3)
C27 Ru1A P1A 94.62(3)
C26 Ru1A P1A 120.39(3)
C29 Ru1A P1A 137.97(3)
C30 Ru1A P1A 155.19(3)
O2A Ru1A P2A 78.56(3)
O1A Ru1A P2A 101.36(3)
C28 Ru1A P2A 111.45(3)
C27 Ru1A P2A 148.11(3)
C26 Ru1A P2A 154.28(3)
C29 Ru1A P2A 97.91(3)
C30 Ru1A P2A 117.80(3)
P1A Ru1A P2A 85.030(10)

loop_
_geom_bond_atom_site_label_1
_geom_bond_atom_site_label_2
_geom_bond_distance
C1 C5 1.4269(16)
C1 C2 1.4383(16)
C1 C6 1.4924(16)
C1 Ru1 2.2599(11)
C2 C3 1.4203(16)
C2 C7 1.4986(16)
C2 Ru1 2.2789(11)
C3 C4 1.4369(15)
C3 C8 1.5002(16)
C3 Ru1 2.2892(11)
C4 C5 1.4434(15)
C4 C9 1.5026(16)
C4 Ru1 2.2467(11)
C5 C10 1.5037(15)
C5 Ru1 2.2516(11)
C6 H6A 0.98
C6 H6B 0.98
C6 H6C 0.98
C7 H7A 0.98
C7 H7B 0.98
C7 H7C 0.98
C8 H8A 0.98
C8 H8B 0.98
C8 H8C 0.98
C9 H9A 0.98
C9 H9B 0.98
C9 H9C 0.98
C10 H10A 0.98
C10 H10B 0.98
C10 H10C 0.98
C11 C12 1.5346(16)
C11 P2 1.8326(11)
C11 H11A 0.99
C11 H11B 0.99
C12 C13 1.5315(16)
C12 H12A 0.99
C12 H12B 0.99
C13 P1 1.8274(11)
C13 H13A 0.99
C13 H13B 0.99
C14 C15 1.5305(18)
C14 C16 1.5322(18)
C14 P1 1.8763(11)
C14 H14 1
C15 H15A 0.98
C15 H15B 0.98
C15 H15C 0.98
C16 H16A 0.98
C16 H16B 0.98
C16 H16C 0.98
C17 C19 1.5306(17)
C17 C18 1.5349(17)
C17 P1 1.8599(12)
C17 H17 1
C18 H18A 0.98
C18 H18B 0.98
C18 H18C 0.98
C19 H19A 0.98
C19 H19B 0.98
C19 H19C 0.98
C20 C21 1.5292(16)
C20 C22 1.5382(17)
C20 P2 1.8576(11)
C20 H20 1
C21 H21A 0.98
C21 H21B 0.98
C21 H21C 0.98
C22 H22A 0.98
C22 H22B 0.98
C22 H22C 0.98
C23 C25 1.5361(18)
C23 C24 1.5368(17)
C23 P2 1.8716(11)
C23 H23 1
C24 H24A 0.98
C24 H24B 0.98
C24 H24C 0.98
C25 H25A 0.98
C25 H25B 0.98
C25 H25C 0.98
C26 C27 1.4269(15)
C26 C30 1.4301(16)
C26 C31 1.4921(16)
C26 Ru1A 2.2673(11)
C27 C28 1.4425(15)
C27 C32 1.4961(15)
C27 Ru1A 2.2580(10)
C28 C29 1.4455(15)
C28 C33 1.5020(15)
C28 Ru1A 2.2288(10)
C29 C30 1.4214(16)
C29 C34 1.4917(16)
C29 Ru1A 2.2815(10)
C30 C35 1.4959(16)
C30 Ru1A 2.2982(11)
C31 H31A 0.98
C31 H31B 0.98
C31 H31C 0.98
C32 H32A 0.98
C32 H32B 0.98
C32 H32C 0.98
C33 H33A 0.98
C33 H33B 0.98
C33 H33C 0.98
C34 H34A 0.98
C34 H34B 0.98
C34 H34C 0.98
C35 H35A 0.98
C35 H35B 0.98
C35 H35C 0.98
C36 C37 1.5310(16)
C36 P1A 1.8329(11)
C36 H36A 0.99
C36 H36B 0.99
C37 C38 1.5369(16)
C37 H37A 0.99
C37 H37B 0.99
C38 P2A 1.8250(11)
C38 H38A 0.99
C38 H38B 0.99
C39 C40 1.5293(17)
C39 C41 1.5454(17)
C39 P2A 1.8604(12)
C39 H39 1
C40 H40A 0.98
C40 H40B 0.98
C40 H40C 0.98
C41 H41A 0.98
C41 H41B 0.98
C41 H41C 0.98
C42 C44 1.5229(19)
C42 C43 1.5241(19)
C42 P2A 1.8557(11)
C42 H42 1
C43 H43A 0.98
C43 H43B 0.98
C43 H43C 0.98
C44 H44A 0.98
C44 H44B 0.98
C44 H44C 0.98
C45 C47 1.5348(17)
C45 C46 1.5351(17)
C45 P1A 1.8763(12)
C45 H45 1
C46 H46A 0.98
C46 H46B 0.98
C46 H46C 0.98
C47 H47A 0.98
C47 H47B 0.98
C47 H47C 0.98
C48 C49 1.5271(18)
C48 C50 1.5438(17)
C48 P1A 1.8667(11)
C48 H48 1
C49 H49A 0.98
C49 H49B 0.98
C49 H49C 0.98
C50 H50A 0.98
C50 H50B 0.98
C50 H50C 0.98
O1 O2 1.4003(12)
O1 Ru1 2.0244(10)
O2 Ru1 2.0294(8)
O1A O2A 1.4064(12)
O1A Ru1A 2.0312(9)
O2A Ru1A 2.0245(8)
F1 P5 1.5895(9)
F2 P5 1.5912(10)
F3 P5 1.5934(9)
F4 P5 1.6045(9)
F5 P5 1.5942(9)
F6 P5 1.6024(9)
F7 P6 1.6062(9)
F8 P6 1.6039(9)
F9 P6 1.6050(9)
F10 P6 1.6019(9)
F11 P6 1.6038(9)
F12 P6 1.6032(9)
P2 Ru1 2.3777(3)
P1 Ru1 2.3812(3)
P1A Ru1A 2.3865(3)
P2A Ru1A 2.3920(3)
